data_1573384
_journal_paper_doi 10.1039/D4DT02923B
_chemical_formula_moiety 'C40 H56 Al Cl O3'
_chemical_formula_sum 'C40 H56 Al Cl O3'
_chemical_formula_weight 647.27
_space_group_crystal_system orthorhombic
_space_group_IT_number 61
_space_group_name_Hall '-P 2ac 2ab'
_space_group_name_H-M_alt 'P b c a'
_atom_sites_solution_hydrogens geom
_audit_creation_date 2022-12-15
_audit_creation_method
;
Olex2 1.5
(compiled 2022.04.07 svn.rca3783a0 for OlexSys, GUI svn.r6498)
;
_audit_update_record
;
2023-03-10 deposited with the CCDC.	2024-11-28 downloaded from the CCDC.
;
_cell_angle_alpha 90
_cell_angle_beta 90
_cell_angle_gamma 90
_cell_formula_units_Z 8
_cell_length_a 10.6759(2)
_cell_length_b 17.5313(3)
_cell_length_c 40.2687(8)
_cell_measurement_reflns_used 56356
_cell_measurement_temperature 130(2)
_cell_measurement_theta_max 27.0250
_cell_measurement_theta_min 2.0170
_cell_volume 7536.8(2)
_computing_cell_refinement 'CrysAlisPro 1.171.41.123a (Rigaku OD, 2022)'
_computing_data_collection 'CrysAlisPro 1.171.41.123a (Rigaku OD, 2022)'
_computing_data_reduction 'CrysAlisPro 1.171.41.123a (Rigaku OD, 2022)'
_computing_molecular_graphics 'Olex2 1.5 (Dolomanov et al., 2009)'
_computing_publication_material 'Olex2 1.5 (Dolomanov et al., 2009)'
_computing_structure_refinement 'SHELXL 2018/3 (Sheldrick, 2015)'
_computing_structure_solution 'SHELXT 2018/2 (Sheldrick, 2018)'
_diffrn_ambient_temperature 130(2)
_diffrn_detector 'Hybrid Pixel Array Detector'
_diffrn_detector_area_resol_mean 10.0000
_diffrn_measured_fraction_theta_full 0.998
_diffrn_measured_fraction_theta_max 0.998
_diffrn_measurement_details
;
List of Runs (angles in degrees, time in seconds):

  # Type    Start    End  Width  t~exp~   \w     \q     \k     \f   Frames
#--------------------------------------------------------------------------
  1  \w    -20.00  99.32   0.38   16.25    --   10.60  57.00  90.00  314
  2  \w    -15.00  99.00   0.38   16.25    --   10.60  77.00 -60.00  300
  3  \w    -79.00  47.16   0.38   16.25    --   10.60 -37.00  90.00  332
  4  \w    -17.00  99.28   0.38   16.25    --   10.60  82.00-150.00  306
  5  \w    -17.00  99.28   0.38   16.25    --   10.60  82.00   0.00  306
  6  \w    -20.00  99.32   0.38   16.25    --   10.60  57.00 -60.00  314
  7  \w    -17.00  80.28   0.38   16.25    --   10.60  82.00  90.00  256
  8  \w     -6.00  20.22   0.38   16.25    --   10.60  82.00  60.00   69
  9  \w     59.00  85.22   0.38   16.25    --   10.60  82.00  60.00   69
 10  \w    -20.00  30.16   0.38   16.25    --   10.60  57.00-150.00  132
 11  \w     38.00  99.18   0.38   16.25    --   10.60  57.00-150.00  161
 12  \w    -85.00 -58.78   0.38   16.25    --  -10.90 -82.00   0.00   69
 13  \w    -45.00  15.04   0.38   16.25    --  -10.90 -82.00  60.00  158
 14  \w    -40.00  73.24   0.38   16.25    --  -10.90  57.00 -30.00  298
 15  \w    -20.00  15.34   0.38   16.25    --  -10.90 -82.00 150.00   93
 16  \w    -91.00 -64.78   0.38   16.25    --  -10.90 -82.00  60.00   69
 17  \w    -55.00 -28.78   0.38   16.25    --  -10.90 -82.00 150.00   69
 18  \w    -35.00  -9.92   0.38   16.25    --  -10.90  82.00-150.00   66
 19  \w    -16.00  15.92   0.38   16.25    --  -10.90 -82.00   0.00   84
;
_diffrn_measurement_device 'four-circle diffractometer'
_diffrn_measurement_device_type 'XtaLAB Pro II AFC12 (RINC): Kappa single'
_diffrn_measurement_method '\w scans'
_diffrn_orient_matrix_type 'CrysAlisPro convention (1999,Acta A55,543-557)'
_diffrn_orient_matrix_UB_11 -0.0506328000
_diffrn_orient_matrix_UB_12 0.0029599000
_diffrn_orient_matrix_UB_13 -0.0113549000
_diffrn_orient_matrix_UB_21 -0.0337631000
_diffrn_orient_matrix_UB_22 0.0221481000
_diffrn_orient_matrix_UB_23 0.0117050000
_diffrn_orient_matrix_UB_31 0.0266284000
_diffrn_orient_matrix_UB_32 0.0337151000
_diffrn_orient_matrix_UB_33 -0.0066756000
_diffrn_radiation_monochromator mirror
_diffrn_radiation_probe x-ray
_diffrn_radiation_type 'Mo K\a'
_diffrn_radiation_wavelength 0.71073
_diffrn_reflns_av_R_equivalents 0.1070
_diffrn_reflns_av_unetI/netI 0.0308
_diffrn_reflns_Laue_measured_fraction_full 0.998
_diffrn_reflns_Laue_measured_fraction_max 0.998
_diffrn_reflns_limit_h_max 12
_diffrn_reflns_limit_h_min -12
_diffrn_reflns_limit_k_max 19
_diffrn_reflns_limit_k_min -20
_diffrn_reflns_limit_l_max 47
_diffrn_reflns_limit_l_min -47
_diffrn_reflns_number 146199
_diffrn_reflns_point_group_measured_fraction_full 0.998
_diffrn_reflns_point_group_measured_fraction_max 0.998
_diffrn_reflns_theta_full 25.000
_diffrn_reflns_theta_max 25.000
_diffrn_reflns_theta_min 2.023
_diffrn_source 'micro-focus sealed X-ray tube'
_diffrn_source_type 'Rigaku (Mo) X-ray Source'
_exptl_absorpt_coefficient_mu 0.159
_exptl_absorpt_correction_T_max 1.00000
_exptl_absorpt_correction_T_min 0.60679
_exptl_absorpt_correction_type multi-scan
_exptl_absorpt_process_details
;
CrysAlisPro 1.171.41.123a (Rigaku Oxford Diffraction, 2022)
Empirical absorption correction using spherical harmonics,
implemented in SCALE3 ABSPACK scaling algorithm.
;
_exptl_crystal_colour colourless
_exptl_crystal_colour_primary colourless
_exptl_crystal_density_diffrn 1.141
_exptl_crystal_description block
_exptl_crystal_F_000 2800
_exptl_crystal_size_max 0.5
_exptl_crystal_size_mid 0.4
_exptl_crystal_size_min 0.4
_refine_diff_density_max 0.795
_refine_diff_density_min -0.380
_refine_diff_density_rms 0.057
_refine_ls_extinction_method none
_refine_ls_goodness_of_fit_ref 1.072
_refine_ls_hydrogen_treatment constr
_refine_ls_matrix_type full
_refine_ls_number_parameters 419
_refine_ls_number_reflns 6626
_refine_ls_number_restraints 240
_refine_ls_restrained_S_all 1.112
_refine_ls_R_factor_all 0.0673
_refine_ls_R_factor_gt 0.0599
_refine_ls_shift/su_max 0.001
_refine_ls_shift/su_mean 0.000
_refine_ls_structure_factor_coef Fsqd
_refine_ls_weighting_details 'w=1/[\s^2^(Fo^2^)+(0.0679P)^2^+8.8273P] where P=(Fo^2^+2Fc^2^)/3'
_refine_ls_weighting_scheme calc
_refine_ls_wR_factor_gt 0.1542
_refine_ls_wR_factor_ref 0.1584
_reflns_Friedel_coverage 0.000
_reflns_number_gt 5773
_reflns_number_total 6626
_reflns_threshold_expression 'I > 2\s(I)'
_cod_data_source_file d4dt02923b3.cif
_cod_data_source_block k11112-hyc-c_auto
_cod_database_code 1573384
_shelx_shelxl_version_number 2018/3
_shelx_space_group_comment
;
The symmetry employed for this shelxl refinement is uniquely defined
by the following loop, which should always be used as a source of
symmetry information in preference to the above space-group names.
They are only intended as comments.
;
_shelx_estimated_absorpt_t_max 0.939
_shelx_estimated_absorpt_t_min 0.925
_olex2_refinement_description
;
1. Fixed Uiso
 At 1.2 times of:
  All C(H) groups, All C(H,H) groups
 At 1.5 times of:
  All C(H,H,H) groups
2. Uiso/Uaniso restraints and constraints
Uanis(C22) \\sim Ueq, Uanis(C3) \\sim Ueq, Uanis(C1) \\sim Ueq, Uanis(C23)
\\sim Ueq, Uanis(C4) \\sim Ueq, Uanis(C2) \\sim Ueq, Uanis(C6) \\sim Ueq,
Uanis(C19) \\sim Ueq, Uanis(C16) \\sim Ueq, Uanis(C15) \\sim Ueq, Uanis(C24)
\\sim Ueq, Uanis(C5) \\sim Ueq, Uanis(C25) \\sim Ueq, Uanis(C27) \\sim Ueq,
Uanis(C26) \\sim Ueq, Uanis(C21) \\sim Ueq, Uanis(C20) \\sim Ueq, Uanis(C17)
\\sim Ueq, Uanis(C11) \\sim Ueq, Uanis(C18) \\sim Ueq, Uanis(C28) \\sim Ueq,
Uanis(C32) \\sim Ueq, Uanis(C7) \\sim Ueq, Uanis(C35) \\sim Ueq, Uanis(C13)
\\sim Ueq, Uanis(C8) \\sim Ueq, Uanis(C9) \\sim Ueq, Uanis(C10) \\sim Ueq,
Uanis(C14) \\sim Ueq, Uanis(C12) \\sim Ueq, Uanis(C36) \\sim Ueq, Uanis(C34)
\\sim Ueq, Uanis(C33) \\sim Ueq, Uanis(C30) \\sim Ueq, Uanis(C31) \\sim Ueq,
Uanis(C40) \\sim Ueq, Uanis(C29) \\sim Ueq, Uanis(C37) \\sim Ueq, Uanis(C38)
\\sim Ueq, Uanis(C39) \\sim Ueq: with sigma of 0.005 and sigma for terminal
atoms of 0.01
3.a Ternary CH refined with riding coordinates:
 C15(H15)
3.b Secondary CH2 refined with riding coordinates:
 C40(H40A,H40B), C37(H37A,H37B), C38(H38A,H38B), C39(H39A,H39B)
3.c Aromatic/amide H refined with riding coordinates:
 C3(H3), C24(H24), C5(H5), C26(H26), C21(H21), C20(H20), C17(H17), C18(H18)
3.d Idealised Me refined as rotating group:
 C35(H35A,H35B,H35C), C13(H13A,H13B,H13C), C8(H8A,H8B,H8C), C9(H9A,H9B,H9C),
 C10(H10A,H10B,H10C), C14(H14A,H14B,H14C), C12(H12A,H12B,H12C), C36(H36A,H36B,
 H36C), C34(H34A,H34B,H34C), C33(H33A,H33B,H33C), C30(H30A,H30B,H30C), C31(H31A,
 H31B,H31C), C29(H29A,H29B,H29C)
;
_olex2_submission_special_instructions 'No special instructions were received'
_oxdiff_exptl_absorpt_empirical_details
;
Empirical correction (ABSPACK) includes:
- Absorption correction using spherical harmonics
- Frame scaling
;
_oxdiff_exptl_absorpt_empirical_full_max 2.620
_oxdiff_exptl_absorpt_empirical_full_min 0.710

loop_
_space_group_symop_operation_xyz
'x, y, z'
'-x+1/2, -y, z+1/2'
'-x, y+1/2, -z+1/2'
'x+1/2, -y+1/2, -z'
'-x, -y, -z'
'x-1/2, y, -z-1/2'
'x, -y-1/2, z-1/2'
'-x-1/2, y-1/2, z'

loop_
_atom_site_label
_atom_site_type_symbol
_atom_site_fract_x
_atom_site_fract_y
_atom_site_fract_z
_atom_site_U_iso_or_equiv
_atom_site_adp_type
_atom_site_occupancy
_atom_site_site_symmetry_order
_atom_site_calc_flag
_atom_site_refinement_flags_posn
_atom_site_refinement_flags_adp
_atom_site_refinement_flags_occupancy
_atom_site_disorder_assembly
_atom_site_disorder_group
Cl1 Cl 1.14261(7) 0.59428(4) 0.25540(2) 0.0482(2) Uani 1 1 d . . . . .
Al1 Al 0.78750(7) 0.47758(4) 0.44162(2) 0.0336(2) Uani 1 1 d . . . . .
O2 O 0.66391(16) 0.46764(10) 0.41464(4) 0.0356(4) Uani 1 1 d . . . . .
O1 O 0.90492(18) 0.41195(10) 0.43577(4) 0.0374(4) Uani 1 1 d . . . . .
O3 O 0.86095(17) 0.57048(11) 0.42711(5) 0.0416(5) Uani 1 1 d . . . . .
C22 C 0.6295(2) 0.43271(13) 0.38587(6) 0.0271(5) Uani 1 1 d . U . . .
C3 C 0.9528(2) 0.30982(14) 0.35742(6) 0.0279(5) Uani 1 1 d . U . . .
H3 H 0.940183 0.317947 0.334340 0.034 Uiso 1 1 calc R U . . .
C1 C 0.9340(2) 0.35571(14) 0.41384(6) 0.0285(5) Uani 1 1 d . U . . .
C23 C 0.7173(2) 0.42192(13) 0.36026(6) 0.0269(5) Uani 1 1 d . U . . .
C4 C 1.0061(2) 0.24223(14) 0.36773(6) 0.0286(5) Uani 1 1 d . U . . .
C2 C 0.9167(2) 0.36670(14) 0.37965(6) 0.0274(5) Uani 1 1 d . U . . .
C6 C 0.9825(2) 0.28571(14) 0.42562(6) 0.0296(5) Uani 1 1 d . U . . .
C19 C 1.0594(2) 0.54847(14) 0.28683(6) 0.0326(6) Uani 1 1 d . U . . .
C16 C 0.9247(2) 0.47425(13) 0.33657(6) 0.0262(5) Uani 1 1 d . U . . .
C15 C 0.8553(2) 0.43884(13) 0.36611(6) 0.0273(5) Uani 1 1 d . U . . .
H15 H 0.858638 0.477353 0.384403 0.033 Uiso 1 1 calc R U . . .
C24 C 0.6779(2) 0.38851(13) 0.33074(6) 0.0288(5) Uani 1 1 d . U . . .
H24 H 0.737454 0.380832 0.313535 0.035 Uiso 1 1 calc R U . . .
C5 C 1.0176(2) 0.23142(14) 0.40209(6) 0.0302(5) Uani 1 1 d . U . . .
H5 H 1.051199 0.184449 0.409779 0.036 Uiso 1 1 calc R U . . .
C25 C 0.5554(2) 0.36602(14) 0.32548(6) 0.0317(5) Uani 1 1 d . U . . .
C27 C 0.5055(2) 0.40806(14) 0.38201(6) 0.0302(5) Uani 1 1 d . U . . .
C26 C 0.4715(2) 0.37569(15) 0.35172(6) 0.0339(6) Uani 1 1 d . U . . .
H26 H 0.387302 0.359457 0.348791 0.041 Uiso 1 1 calc R U . . .
C21 C 1.0543(2) 0.46671(15) 0.33387(6) 0.0333(6) Uani 1 1 d . U . . .
H21 H 1.097379 0.435628 0.349456 0.040 Uiso 1 1 calc R U . . .
C20 C 1.1219(2) 0.50287(15) 0.30932(7) 0.0359(6) Uani 1 1 d . U . . .
H20 H 1.210086 0.496491 0.307915 0.043 Uiso 1 1 calc R U . . .
C17 C 0.8653(2) 0.52020(14) 0.31347(6) 0.0315(5) Uani 1 1 d . U . . .
H17 H 0.777035 0.526501 0.314704 0.038 Uiso 1 1 calc R U . . .
C11 C 0.9964(2) 0.26933(15) 0.46319(6) 0.0345(6) Uani 1 1 d . U . . .
C18 C 0.9312(2) 0.55726(15) 0.28857(6) 0.0347(6) Uani 1 1 d . U . . .
H18 H 0.888602 0.588341 0.272898 0.042 Uiso 1 1 calc R U . . .
C28 C 0.5176(3) 0.33132(16) 0.29195(6) 0.0386(6) Uani 1 1 d . U . . .
C32 C 0.4091(2) 0.41504(16) 0.41070(6) 0.0355(6) Uani 1 1 d . U . . .
C7 C 1.0533(2) 0.18141(14) 0.34340(6) 0.0323(6) Uani 1 1 d . U . . .
C35 C 0.4535(3) 0.37067(17) 0.44101(6) 0.0385(6) Uani 1 1 d . U . . .
H35A H 0.465070 0.316937 0.435038 0.058 Uiso 1 1 calc R U . . .
H35B H 0.390859 0.374692 0.458704 0.058 Uiso 1 1 calc R U . . .
H35C H 0.533266 0.391838 0.448792 0.058 Uiso 1 1 calc R U . . .
C13 C 1.0836(3) 0.32869(18) 0.47956(7) 0.0436(7) Uani 1 1 d . U . . .
H13A H 1.167212 0.325202 0.469651 0.065 Uiso 1 1 calc R U . . .
H13B H 1.089117 0.318544 0.503449 0.065 Uiso 1 1 calc R U . . .
H13C H 1.049710 0.379988 0.475978 0.065 Uiso 1 1 calc R U . . .
C8 C 1.0517(3) 0.20976(16) 0.30745(6) 0.0419(7) Uani 1 1 d . U . . .
H8A H 0.965339 0.221371 0.300891 0.063 Uiso 1 1 calc R U . . .
H8B H 1.085627 0.170139 0.292835 0.063 Uiso 1 1 calc R U . . .
H8C H 1.102933 0.255938 0.305604 0.063 Uiso 1 1 calc R U . . .
C9 C 1.1895(3) 0.16145(16) 0.35199(7) 0.0408(6) Uani 1 1 d . U . . .
H9A H 1.240636 0.207869 0.351472 0.061 Uiso 1 1 calc R U . . .
H9B H 1.221937 0.124825 0.335733 0.061 Uiso 1 1 calc R U . . .
H9C H 1.192957 0.138913 0.374239 0.061 Uiso 1 1 calc R U . . .
C10 C 0.9714(3) 0.11001(16) 0.34572(7) 0.0439(7) Uani 1 1 d . U . . .
H10A H 0.972079 0.090865 0.368580 0.066 Uiso 1 1 calc R U . . .
H10B H 1.004286 0.070689 0.330773 0.066 Uiso 1 1 calc R U . . .
H10C H 0.885393 0.122740 0.339277 0.066 Uiso 1 1 calc R U . . .
C14 C 0.8672(3) 0.27214(19) 0.47976(7) 0.0458(7) Uani 1 1 d . U . . .
H14A H 0.829005 0.322183 0.475867 0.069 Uiso 1 1 calc R U . . .
H14B H 0.876345 0.263731 0.503693 0.069 Uiso 1 1 calc R U . . .
H14C H 0.813587 0.232288 0.470299 0.069 Uiso 1 1 calc R U . . .
C12 C 1.0528(3) 0.19115(18) 0.47001(7) 0.0474(7) Uani 1 1 d . U . . .
H12A H 0.998767 0.151617 0.460477 0.071 Uiso 1 1 calc R U . . .
H12B H 1.059806 0.183390 0.494036 0.071 Uiso 1 1 calc R U . . .
H12C H 1.136153 0.188107 0.459897 0.071 Uiso 1 1 calc R U . . .
C36 C 0.7406(3) 0.49462(19) 0.48753(7) 0.0494(7) Uani 1 1 d . U . . .
H36A H 0.687733 0.540167 0.489030 0.074 Uiso 1 1 calc R U . . .
H36B H 0.816269 0.501985 0.500940 0.074 Uiso 1 1 calc R U . . .
H36C H 0.694219 0.450310 0.495816 0.074 Uiso 1 1 calc R U . . .
C34 C 0.3904(3) 0.4985(2) 0.42029(9) 0.0619(10) Uani 1 1 d . U . . .
H34A H 0.470038 0.519925 0.428009 0.093 Uiso 1 1 calc R U . . .
H34B H 0.328061 0.502003 0.438093 0.093 Uiso 1 1 calc R U . . .
H34C H 0.361028 0.527274 0.400919 0.093 Uiso 1 1 calc R U . . .
C33 C 0.2825(3) 0.3824(3) 0.40089(8) 0.0746(12) Uani 1 1 d . U . . .
H33A H 0.249200 0.410897 0.381903 0.112 Uiso 1 1 calc R U . . .
H33B H 0.224442 0.386667 0.419652 0.112 Uiso 1 1 calc R U . . .
H33C H 0.292182 0.328610 0.394792 0.112 Uiso 1 1 calc R U . . .
C30 C 0.5995(4) 0.2609(2) 0.28513(9) 0.0669(10) Uani 1 1 d . U . . .
H30A H 0.688107 0.275420 0.285918 0.100 Uiso 1 1 calc R U . . .
H30B H 0.579697 0.240346 0.263112 0.100 Uiso 1 1 calc R U . . .
H30C H 0.582973 0.221888 0.302023 0.100 Uiso 1 1 calc R U . . .
C31 C 0.5394(4) 0.3886(2) 0.26441(8) 0.0672(10) Uani 1 1 d . U . . .
H31A H 0.488312 0.434121 0.268450 0.101 Uiso 1 1 calc R U . . .
H31B H 0.515814 0.365895 0.243073 0.101 Uiso 1 1 calc R U . . .
H31C H 0.628116 0.402892 0.263894 0.101 Uiso 1 1 calc R U . . .
C40 C 0.7882(4) 0.6288(2) 0.40907(10) 0.0690(10) Uani 1 1 d . U . . .
H40A H 0.754095 0.606963 0.388275 0.083 Uiso 1 1 calc R U . . .
H40B H 0.717346 0.646516 0.422901 0.083 Uiso 1 1 calc R U . . .
C29 C 0.3809(3) 0.3066(3) 0.29078(9) 0.0715(11) Uani 1 1 d . U . . .
H29A H 0.366254 0.267054 0.307552 0.107 Uiso 1 1 calc R U . . .
H29B H 0.361642 0.286172 0.268712 0.107 Uiso 1 1 calc R U . . .
H29C H 0.326974 0.350563 0.295339 0.107 Uiso 1 1 calc R U . . .
C37 C 0.9945(3) 0.5877(2) 0.42499(10) 0.0694(10) Uani 1 1 d . U . . .
H37A H 1.043444 0.543093 0.417289 0.083 Uiso 1 1 calc R U . . .
H37B H 1.028304 0.605668 0.446506 0.083 Uiso 1 1 calc R U . . .
C38 C 0.9926(5) 0.6527(2) 0.39852(13) 0.0951(15) Uani 1 1 d . U . . .
H38A H 1.062198 0.688883 0.402554 0.114 Uiso 1 1 calc R U . . .
H38B H 1.002268 0.631104 0.375954 0.114 Uiso 1 1 calc R U . . .
C39 C 0.8711(5) 0.6922(3) 0.40152(14) 0.0985(15) Uani 1 1 d . U . . .
H39A H 0.872077 0.730208 0.419691 0.118 Uiso 1 1 calc R U . . .
H39B H 0.847291 0.717609 0.380497 0.118 Uiso 1 1 calc R U . . .

loop_
_atom_site_aniso_label
_atom_site_aniso_U_11
_atom_site_aniso_U_22
_atom_site_aniso_U_33
_atom_site_aniso_U_23
_atom_site_aniso_U_13
_atom_site_aniso_U_12
Cl1 0.0389(4) 0.0521(4) 0.0536(4) 0.0120(3) 0.0153(3) -0.0052(3)
Al1 0.0293(4) 0.0400(4) 0.0315(4) -0.0089(3) 0.0029(3) -0.0037(3)
O2 0.0266(9) 0.0466(10) 0.0335(9) -0.0112(8) 0.0041(7) -0.0056(8)
O1 0.0391(10) 0.0440(10) 0.0292(9) -0.0058(8) -0.0011(8) 0.0031(8)
O3 0.0325(10) 0.0419(10) 0.0504(11) -0.0091(9) 0.0044(8) -0.0090(8)
C22 0.0239(12) 0.0288(12) 0.0286(12) 0.0004(9) -0.0001(9) 0.0007(9)
C3 0.0221(11) 0.0344(12) 0.0273(11) 0.0009(9) -0.0011(9) -0.0027(10)
C1 0.0209(11) 0.0337(12) 0.0308(12) -0.0028(10) 0.0012(9) -0.0048(10)
C23 0.0218(12) 0.0271(11) 0.0318(12) 0.0016(9) -0.0006(9) 0.0011(9)
C4 0.0226(12) 0.0321(12) 0.0312(12) 0.0003(10) 0.0014(10) -0.0045(10)
C2 0.0190(11) 0.0334(12) 0.0298(11) 0.0003(10) -0.0002(9) -0.0036(9)
C6 0.0212(11) 0.0391(13) 0.0286(12) 0.0030(10) 0.0004(9) -0.0053(10)
C19 0.0282(13) 0.0315(12) 0.0381(13) -0.0005(10) 0.0059(10) -0.0048(10)
C16 0.0209(11) 0.0275(11) 0.0304(11) -0.0042(9) -0.0007(9) -0.0005(9)
C15 0.0234(12) 0.0310(12) 0.0276(11) -0.0024(9) 0.0001(9) -0.0004(10)
C24 0.0268(12) 0.0306(12) 0.0289(12) 0.0001(9) 0.0024(10) -0.0010(10)
C5 0.0231(12) 0.0334(12) 0.0340(12) 0.0047(10) 0.0000(10) -0.0031(10)
C25 0.0294(13) 0.0348(13) 0.0310(12) 0.0032(10) -0.0028(10) -0.0037(10)
C27 0.0243(12) 0.0349(13) 0.0313(12) 0.0058(10) 0.0006(10) 0.0013(10)
C26 0.0252(12) 0.0431(14) 0.0335(13) 0.0071(11) -0.0034(10) -0.0048(11)
C21 0.0222(12) 0.0373(13) 0.0405(13) 0.0053(11) -0.0044(10) -0.0010(10)
C20 0.0201(12) 0.0376(13) 0.0499(15) 0.0007(11) 0.0027(11) -0.0007(10)
C17 0.0222(12) 0.0323(12) 0.0399(13) 0.0016(10) 0.0031(10) 0.0014(10)
C11 0.0294(13) 0.0450(14) 0.0292(12) 0.0044(10) 0.0011(10) -0.0008(11)
C18 0.0280(13) 0.0356(13) 0.0406(14) 0.0051(11) -0.0008(11) 0.0004(11)
C28 0.0366(14) 0.0454(14) 0.0339(13) -0.0011(11) -0.0055(11) -0.0128(12)
C32 0.0224(12) 0.0499(15) 0.0341(13) 0.0098(11) 0.0025(10) 0.0010(11)
C7 0.0322(13) 0.0308(12) 0.0338(12) 0.0001(10) -0.0002(10) 0.0009(10)
C35 0.0330(14) 0.0482(16) 0.0343(13) 0.0068(11) 0.0033(11) -0.0007(12)
C13 0.0366(15) 0.0596(18) 0.0345(14) 0.0031(13) -0.0091(12) -0.0040(13)
C8 0.0511(17) 0.0396(14) 0.0350(14) -0.0040(11) 0.0031(12) 0.0071(13)
C9 0.0352(15) 0.0438(15) 0.0433(15) 0.0002(12) 0.0046(12) 0.0082(12)
C10 0.0475(17) 0.0360(14) 0.0483(16) -0.0036(12) -0.0022(13) -0.0058(13)
C14 0.0371(16) 0.0653(19) 0.0350(14) 0.0089(13) 0.0074(12) -0.0008(14)
C12 0.0520(18) 0.0574(18) 0.0327(14) 0.0105(13) 0.0007(13) 0.0028(15)
C36 0.0472(17) 0.0609(18) 0.0400(15) -0.0154(14) 0.0066(13) -0.0085(15)
C34 0.060(2) 0.0581(19) 0.067(2) 0.0195(16) 0.0364(17) 0.0246(17)
C33 0.0258(16) 0.156(4) 0.0422(17) 0.012(2) 0.0007(13) -0.019(2)
C30 0.082(3) 0.062(2) 0.057(2) -0.0167(16) -0.0149(18) 0.0010(19)
C31 0.091(3) 0.072(2) 0.0384(16) 0.0089(15) -0.0145(17) -0.028(2)
C40 0.078(2) 0.0456(17) 0.083(2) 0.0089(16) 0.0073(19) 0.0032(17)
C29 0.057(2) 0.104(3) 0.0540(19) -0.0132(19) -0.0079(16) -0.034(2)
C37 0.0408(18) 0.077(2) 0.091(2) -0.0210(19) 0.0121(17) -0.0214(17)
C38 0.097(3) 0.064(2) 0.125(3) -0.010(2) 0.060(3) -0.022(2)
C39 0.098(3) 0.078(3) 0.120(3) 0.011(2) 0.012(3) -0.016(2)

loop_
_atom_type_symbol
_atom_type_description
_atom_type_scat_dispersion_real
_atom_type_scat_dispersion_imag
_atom_type_scat_source
C C 0.0033 0.0016 'International Tables Vol C Tables 4.2.6.8 and 6.1.1.4'
H H 0.0000 0.0000 'International Tables Vol C Tables 4.2.6.8 and 6.1.1.4'
Al Al 0.0645 0.0514 'International Tables Vol C Tables 4.2.6.8 and 6.1.1.4'
Cl Cl 0.1484 0.1585 'International Tables Vol C Tables 4.2.6.8 and 6.1.1.4'
O O 0.0106 0.0060 'International Tables Vol C Tables 4.2.6.8 and 6.1.1.4'

loop_
_geom_angle_atom_site_label_1
_geom_angle_atom_site_label_2
_geom_angle_atom_site_label_3
_geom_angle
_geom_angle_site_symmetry_1
_geom_angle_site_symmetry_3
_geom_angle_publ_flag
O2 Al1 O3 102.09(9) . . ?
O2 Al1 C36 114.87(12) . . ?
O1 Al1 O2 113.94(9) . . ?
O1 Al1 O3 103.35(9) . . ?
O1 Al1 C36 114.99(13) . . ?
O3 Al1 C36 105.54(12) . . ?
C22 O2 Al1 142.31(16) . . ?
C1 O1 Al1 137.85(16) . . ?
C40 O3 Al1 121.90(19) . . ?
C37 O3 Al1 126.8(2) . . ?
C37 O3 C40 110.0(3) . . ?
O2 C22 C23 120.3(2) . . ?
O2 C22 C27 119.2(2) . . ?
C27 C22 C23 120.4(2) . . ?
C4 C3 H3 118.8 . . ?
C4 C3 C2 122.4(2) . . ?
C2 C3 H3 118.8 . . ?
O1 C1 C2 120.5(2) . . ?
O1 C1 C6 119.7(2) . . ?
C2 C1 C6 119.8(2) . . ?
C22 C23 C15 120.4(2) . . ?
C24 C23 C22 118.8(2) . . ?
C24 C23 C15 120.5(2) . . ?
C3 C4 C5 116.7(2) . . ?
C3 C4 C7 122.8(2) . . ?
C5 C4 C7 120.5(2) . . ?
C3 C2 C1 119.7(2) . . ?
C3 C2 C15 118.8(2) . . ?
C1 C2 C15 121.4(2) . . ?
C1 C6 C11 121.6(2) . . ?
C5 C6 C1 117.6(2) . . ?
C5 C6 C11 120.8(2) . . ?
C20 C19 Cl1 119.9(2) . . ?
C18 C19 Cl1 119.4(2) . . ?
C18 C19 C20 120.7(2) . . ?
C21 C16 C15 120.2(2) . . ?
C17 C16 C15 122.4(2) . . ?
C17 C16 C21 117.2(2) . . ?
C23 C15 C2 108.08(19) . . ?
C23 C15 C16 115.30(19) . . ?
C23 C15 H15 106.3 . . ?
C2 C15 C16 113.89(19) . . ?
C2 C15 H15 106.3 . . ?
C16 C15 H15 106.3 . . ?
C23 C24 H24 118.7 . . ?
C25 C24 C23 122.5(2) . . ?
C25 C24 H24 118.7 . . ?
C4 C5 H5 118.2 . . ?
C6 C5 C4 123.7(2) . . ?
C6 C5 H5 118.2 . . ?
C24 C25 C26 117.2(2) . . ?
C24 C25 C28 119.8(2) . . ?
C26 C25 C28 123.1(2) . . ?
C22 C27 C32 121.3(2) . . ?
C26 C27 C22 118.0(2) . . ?
C26 C27 C32 120.7(2) . . ?
C25 C26 H26 118.5 . . ?
C27 C26 C25 123.0(2) . . ?
C27 C26 H26 118.5 . . ?
C16 C21 H21 118.9 . . ?
C20 C21 C16 122.1(2) . . ?
C20 C21 H21 118.9 . . ?
C19 C20 H20 120.5 . . ?
C21 C20 C19 119.0(2) . . ?
C21 C20 H20 120.5 . . ?
C16 C17 H17 119.1 . . ?
C16 C17 C18 121.7(2) . . ?
C18 C17 H17 119.1 . . ?
C13 C11 C6 110.5(2) . . ?
C14 C11 C6 109.5(2) . . ?
C14 C11 C13 109.6(2) . . ?
C12 C11 C6 112.4(2) . . ?
C12 C11 C13 106.9(2) . . ?
C12 C11 C14 107.8(2) . . ?
C19 C18 C17 119.2(2) . . ?
C19 C18 H18 120.4 . . ?
C17 C18 H18 120.4 . . ?
C25 C28 C30 109.0(2) . . ?
C31 C28 C25 109.9(2) . . ?
C31 C28 C30 108.4(3) . . ?
C31 C28 C29 108.3(3) . . ?
C29 C28 C25 113.0(2) . . ?
C29 C28 C30 108.1(3) . . ?
C35 C32 C27 110.5(2) . . ?
C35 C32 C34 109.1(2) . . ?
C34 C32 C27 110.5(2) . . ?
C33 C32 C27 111.5(2) . . ?
C33 C32 C35 107.0(2) . . ?
C33 C32 C34 108.1(3) . . ?
C4 C7 C9 109.0(2) . . ?
C8 C7 C4 112.0(2) . . ?
C8 C7 C9 107.4(2) . . ?
C10 C7 C4 110.0(2) . . ?
C10 C7 C8 108.5(2) . . ?
C10 C7 C9 110.0(2) . . ?
C32 C35 H35A 109.5 . . ?
C32 C35 H35B 109.5 . . ?
C32 C35 H35C 109.5 . . ?
H35A C35 H35B 109.5 . . ?
H35A C35 H35C 109.5 . . ?
H35B C35 H35C 109.5 . . ?
C11 C13 H13A 109.5 . . ?
C11 C13 H13B 109.5 . . ?
C11 C13 H13C 109.5 . . ?
H13A C13 H13B 109.5 . . ?
H13A C13 H13C 109.5 . . ?
H13B C13 H13C 109.5 . . ?
C7 C8 H8A 109.5 . . ?
C7 C8 H8B 109.5 . . ?
C7 C8 H8C 109.5 . . ?
H8A C8 H8B 109.5 . . ?
H8A C8 H8C 109.5 . . ?
H8B C8 H8C 109.5 . . ?
C7 C9 H9A 109.5 . . ?
C7 C9 H9B 109.5 . . ?
C7 C9 H9C 109.5 . . ?
H9A C9 H9B 109.5 . . ?
H9A C9 H9C 109.5 . . ?
H9B C9 H9C 109.5 . . ?
C7 C10 H10A 109.5 . . ?
C7 C10 H10B 109.5 . . ?
C7 C10 H10C 109.5 . . ?
H10A C10 H10B 109.5 . . ?
H10A C10 H10C 109.5 . . ?
H10B C10 H10C 109.5 . . ?
C11 C14 H14A 109.5 . . ?
C11 C14 H14B 109.5 . . ?
C11 C14 H14C 109.5 . . ?
H14A C14 H14B 109.5 . . ?
H14A C14 H14C 109.5 . . ?
H14B C14 H14C 109.5 . . ?
C11 C12 H12A 109.5 . . ?
C11 C12 H12B 109.5 . . ?
C11 C12 H12C 109.5 . . ?
H12A C12 H12B 109.5 . . ?
H12A C12 H12C 109.5 . . ?
H12B C12 H12C 109.5 . . ?
Al1 C36 H36A 109.5 . . ?
Al1 C36 H36B 109.5 . . ?
Al1 C36 H36C 109.5 . . ?
H36A C36 H36B 109.5 . . ?
H36A C36 H36C 109.5 . . ?
H36B C36 H36C 109.5 . . ?
C32 C34 H34A 109.5 . . ?
C32 C34 H34B 109.5 . . ?
C32 C34 H34C 109.5 . . ?
H34A C34 H34B 109.5 . . ?
H34A C34 H34C 109.5 . . ?
H34B C34 H34C 109.5 . . ?
C32 C33 H33A 109.5 . . ?
C32 C33 H33B 109.5 . . ?
C32 C33 H33C 109.5 . . ?
H33A C33 H33B 109.5 . . ?
H33A C33 H33C 109.5 . . ?
H33B C33 H33C 109.5 . . ?
C28 C30 H30A 109.5 . . ?
C28 C30 H30B 109.5 . . ?
C28 C30 H30C 109.5 . . ?
H30A C30 H30B 109.5 . . ?
H30A C30 H30C 109.5 . . ?
H30B C30 H30C 109.5 . . ?
C28 C31 H31A 109.5 . . ?
C28 C31 H31B 109.5 . . ?
C28 C31 H31C 109.5 . . ?
H31A C31 H31B 109.5 . . ?
H31A C31 H31C 109.5 . . ?
H31B C31 H31C 109.5 . . ?
O3 C40 H40A 110.1 . . ?
O3 C40 H40B 110.1 . . ?
H40A C40 H40B 108.4 . . ?
C39 C40 O3 108.2(4) . . ?
C39 C40 H40A 110.1 . . ?
C39 C40 H40B 110.1 . . ?
C28 C29 H29A 109.5 . . ?
C28 C29 H29B 109.5 . . ?
C28 C29 H29C 109.5 . . ?
H29A C29 H29B 109.5 . . ?
H29A C29 H29C 109.5 . . ?
H29B C29 H29C 109.5 . . ?
O3 C37 H37A 111.7 . . ?
O3 C37 H37B 111.7 . . ?
O3 C37 C38 100.3(3) . . ?
H37A C37 H37B 109.5 . . ?
C38 C37 H37A 111.7 . . ?
C38 C37 H37B 111.7 . . ?
C37 C38 H38A 110.2 . . ?
C37 C38 H38B 110.2 . . ?
H38A C38 H38B 108.5 . . ?
C39 C38 C37 107.4(3) . . ?
C39 C38 H38A 110.2 . . ?
C39 C38 H38B 110.2 . . ?
C40 C39 C38 101.2(4) . . ?
C40 C39 H39A 111.5 . . ?
C40 C39 H39B 111.5 . . ?
C38 C39 H39A 111.5 . . ?
C38 C39 H39B 111.5 . . ?
H39A C39 H39B 109.4 . . ?

loop_
_geom_bond_atom_site_label_1
_geom_bond_atom_site_label_2
_geom_bond_distance
_geom_bond_site_symmetry_2
_geom_bond_publ_flag
Cl1 C19 1.742(2) . ?
Al1 O2 1.7181(19) . ?
Al1 O1 1.718(2) . ?
Al1 O3 1.900(2) . ?
Al1 C36 1.938(3) . ?
O2 C22 1.361(3) . ?
O1 C1 1.360(3) . ?
O3 C40 1.475(4) . ?
O3 C37 1.460(4) . ?
C22 C23 1.407(3) . ?
C22 C27 1.402(3) . ?
C3 H3 0.9500 . ?
C3 C4 1.378(3) . ?
C3 C2 1.394(3) . ?
C1 C2 1.402(3) . ?
C1 C6 1.414(3) . ?
C23 C15 1.521(3) . ?
C23 C24 1.390(3) . ?
C4 C5 1.402(3) . ?
C4 C7 1.533(3) . ?
C2 C15 1.526(3) . ?
C6 C5 1.394(4) . ?
C6 C11 1.547(3) . ?
C19 C20 1.380(4) . ?
C19 C18 1.379(4) . ?
C16 C15 1.533(3) . ?
C16 C21 1.393(3) . ?
C16 C17 1.385(3) . ?
C15 H15 1.0000 . ?
C24 H24 0.9500 . ?
C24 C25 1.383(3) . ?
C5 H5 0.9500 . ?
C25 C26 1.395(4) . ?
C25 C28 1.535(3) . ?
C27 C26 1.394(4) . ?
C27 C32 1.552(3) . ?
C26 H26 0.9500 . ?
C21 H21 0.9500 . ?
C21 C20 1.378(4) . ?
C20 H20 0.9500 . ?
C17 H17 0.9500 . ?
C17 C18 1.387(4) . ?
C11 C13 1.544(4) . ?
C11 C14 1.533(4) . ?
C11 C12 1.522(4) . ?
C18 H18 0.9500 . ?
C28 C30 1.538(5) . ?
C28 C31 1.514(4) . ?
C28 C29 1.523(4) . ?
C32 C35 1.523(3) . ?
C32 C34 1.527(4) . ?
C32 C33 1.520(4) . ?
C7 C8 1.531(4) . ?
C7 C9 1.535(4) . ?
C7 C10 1.530(4) . ?
C35 H35A 0.9800 . ?
C35 H35B 0.9800 . ?
C35 H35C 0.9800 . ?
C13 H13A 0.9800 . ?
C13 H13B 0.9800 . ?
C13 H13C 0.9800 . ?
C8 H8A 0.9800 . ?
C8 H8B 0.9800 . ?
C8 H8C 0.9800 . ?
C9 H9A 0.9800 . ?
C9 H9B 0.9800 . ?
C9 H9C 0.9800 . ?
C10 H10A 0.9800 . ?
C10 H10B 0.9800 . ?
C10 H10C 0.9800 . ?
C14 H14A 0.9800 . ?
C14 H14B 0.9800 . ?
C14 H14C 0.9800 . ?
C12 H12A 0.9800 . ?
C12 H12B 0.9800 . ?
C12 H12C 0.9800 . ?
C36 H36A 0.9800 . ?
C36 H36B 0.9800 . ?
C36 H36C 0.9800 . ?
C34 H34A 0.9800 . ?
C34 H34B 0.9800 . ?
C34 H34C 0.9800 . ?
C33 H33A 0.9800 . ?
C33 H33B 0.9800 . ?
C33 H33C 0.9800 . ?
C30 H30A 0.9800 . ?
C30 H30B 0.9800 . ?
C30 H30C 0.9800 . ?
C31 H31A 0.9800 . ?
C31 H31B 0.9800 . ?
C31 H31C 0.9800 . ?
C40 H40A 0.9900 . ?
C40 H40B 0.9900 . ?
C40 C39 1.453(6) . ?
C29 H29A 0.9800 . ?
C29 H29B 0.9800 . ?
C29 H29C 0.9800 . ?
C37 H37A 0.9900 . ?
C37 H37B 0.9900 . ?
C37 C38 1.561(6) . ?
C38 H38A 0.9900 . ?
C38 H38B 0.9900 . ?
C38 C39 1.475(7) . ?
C39 H39A 0.9900 . ?
C39 H39B 0.9900 . ?

loop_
_geom_torsion_atom_site_label_1
_geom_torsion_atom_site_label_2
_geom_torsion_atom_site_label_3
_geom_torsion_atom_site_label_4
_geom_torsion
_geom_torsion_site_symmetry_1
_geom_torsion_site_symmetry_2
_geom_torsion_site_symmetry_3
_geom_torsion_site_symmetry_4
_geom_torsion_publ_flag
Cl1 C19 C20 C21 -179.6(2) . . . . ?
Cl1 C19 C18 C17 179.48(19) . . . . ?
Al1 O2 C22 C23 -34.7(4) . . . . ?
Al1 O2 C22 C27 145.7(2) . . . . ?
Al1 O1 C1 C2 41.9(4) . . . . ?
Al1 O1 C1 C6 -138.4(2) . . . . ?
Al1 O3 C40 C39 -179.9(3) . . . . ?
Al1 O3 C37 C38 156.7(2) . . . . ?
O2 Al1 O1 C1 6.1(3) . . . . ?
O2 Al1 O3 C40 24.4(2) . . . . ?
O2 Al1 O3 C37 -141.0(2) . . . . ?
O2 C22 C23 C15 8.6(3) . . . . ?
O2 C22 C23 C24 -177.7(2) . . . . ?
O2 C22 C27 C26 177.1(2) . . . . ?
O2 C22 C27 C32 -4.0(3) . . . . ?
O1 Al1 O2 C22 -14.0(3) . . . . ?
O1 Al1 O3 C40 142.9(2) . . . . ?
O1 Al1 O3 C37 -22.5(3) . . . . ?
O1 C1 C2 C3 176.9(2) . . . . ?
O1 C1 C2 C15 -5.1(3) . . . . ?
O1 C1 C6 C5 -176.4(2) . . . . ?
O1 C1 C6 C11 3.7(3) . . . . ?
O3 Al1 O2 C22 96.7(3) . . . . ?
O3 Al1 O1 C1 -103.9(2) . . . . ?
O3 C40 C39 C38 29.9(5) . . . . ?
O3 C37 C38 C39 29.2(5) . . . . ?
C22 C23 C15 C2 88.5(3) . . . . ?
C22 C23 C15 C16 -142.7(2) . . . . ?
C22 C23 C24 C25 0.6(4) . . . . ?
C22 C27 C26 C25 0.8(4) . . . . ?
C22 C27 C32 C35 -59.4(3) . . . . ?
C22 C27 C32 C34 61.5(3) . . . . ?
C22 C27 C32 C33 -178.3(3) . . . . ?
C3 C4 C5 C6 -2.3(4) . . . . ?
C3 C4 C7 C8 8.3(3) . . . . ?
C3 C4 C7 C9 127.0(2) . . . . ?
C3 C4 C7 C10 -112.4(3) . . . . ?
C3 C2 C15 C23 81.6(3) . . . . ?
C3 C2 C15 C16 -47.9(3) . . . . ?
C1 C2 C15 C23 -96.4(3) . . . . ?
C1 C2 C15 C16 134.1(2) . . . . ?
C1 C6 C5 C4 -0.7(4) . . . . ?
C1 C6 C11 C13 -59.5(3) . . . . ?
C1 C6 C11 C14 61.2(3) . . . . ?
C1 C6 C11 C12 -178.9(2) . . . . ?
C23 C22 C27 C26 -2.5(3) . . . . ?
C23 C22 C27 C32 176.3(2) . . . . ?
C23 C24 C25 C26 -2.2(4) . . . . ?
C23 C24 C25 C28 178.5(2) . . . . ?
C4 C3 C2 C1 -0.3(4) . . . . ?
C4 C3 C2 C15 -178.4(2) . . . . ?
C2 C3 C4 C5 2.8(3) . . . . ?
C2 C3 C4 C7 -176.2(2) . . . . ?
C2 C1 C6 C5 3.3(3) . . . . ?
C2 C1 C6 C11 -176.6(2) . . . . ?
C6 C1 C2 C3 -2.8(3) . . . . ?
C6 C1 C2 C15 175.2(2) . . . . ?
C16 C21 C20 C19 0.5(4) . . . . ?
C16 C17 C18 C19 -0.3(4) . . . . ?
C15 C23 C24 C25 174.2(2) . . . . ?
C15 C16 C21 C20 -174.5(2) . . . . ?
C15 C16 C17 C18 174.2(2) . . . . ?
C24 C23 C15 C2 -85.0(3) . . . . ?
C24 C23 C15 C16 43.7(3) . . . . ?
C24 C25 C26 C27 1.5(4) . . . . ?
C24 C25 C28 C30 57.3(3) . . . . ?
C24 C25 C28 C31 -61.4(4) . . . . ?
C24 C25 C28 C29 177.5(3) . . . . ?
C5 C4 C7 C8 -170.6(2) . . . . ?
C5 C4 C7 C9 -52.0(3) . . . . ?
C5 C4 C7 C10 68.7(3) . . . . ?
C5 C6 C11 C13 120.6(3) . . . . ?
C5 C6 C11 C14 -118.7(3) . . . . ?
C5 C6 C11 C12 1.2(3) . . . . ?
C27 C22 C23 C15 -171.8(2) . . . . ?
C27 C22 C23 C24 1.9(3) . . . . ?
C26 C25 C28 C30 -122.0(3) . . . . ?
C26 C25 C28 C31 119.4(3) . . . . ?
C26 C25 C28 C29 -1.7(4) . . . . ?
C26 C27 C32 C35 119.4(3) . . . . ?
C26 C27 C32 C34 -119.7(3) . . . . ?
C26 C27 C32 C33 0.5(4) . . . . ?
C21 C16 C15 C23 -156.3(2) . . . . ?
C21 C16 C15 C2 -30.5(3) . . . . ?
C21 C16 C17 C18 0.1(4) . . . . ?
C20 C19 C18 C17 0.6(4) . . . . ?
C17 C16 C15 C23 29.7(3) . . . . ?
C17 C16 C15 C2 155.5(2) . . . . ?
C17 C16 C21 C20 -0.2(4) . . . . ?
C11 C6 C5 C4 179.2(2) . . . . ?
C18 C19 C20 C21 -0.7(4) . . . . ?
C28 C25 C26 C27 -179.2(2) . . . . ?
C32 C27 C26 C25 -178.1(2) . . . . ?
C7 C4 C5 C6 176.7(2) . . . . ?
C36 Al1 O2 C22 -149.7(3) . . . . ?
C36 Al1 O1 C1 141.7(2) . . . . ?
C36 Al1 O3 C40 -96.0(3) . . . . ?
C36 Al1 O3 C37 98.6(3) . . . . ?
C40 O3 C37 C38 -10.1(4) . . . . ?
C37 O3 C40 C39 -12.3(4) . . . . ?
C37 C38 C39 C40 -36.6(5) . . . . ?
